data_2226845
loop_
_publ_author_name
'Cantalupo, Stefanie A.'
'Crundwell, Guy'
'Glagovich, Neil'

_publ_section_title
;
 2-(2-Chlorophenyl)-3-(3,4-dimethoxyphenyl)quinoxaline
;
_journal_coeditor_code DS2038
_journal_issue 8
_journal_name_full 'Acta Crystallographica Section E'
_journal_page_first o2184
_journal_paper_doi 10.1107/S1600536810024864
_journal_volume 66
_journal_year 2010
_chemical_formula_iupac 'C22 H17 Cl N2 O2'
_chemical_formula_moiety 'C22 H17 Cl N2 O2'
_chemical_formula_sum 'C22 H17 Cl N2 O2'
_chemical_formula_weight 376.83
_chemical_melting_point 407.8
_chemical_name_systematic
;
2-(2-Chlorophenyl)-3-(3,4-dimethoxyphenyl)quinoxaline
;
_space_group_IT_number 14
_symmetry_cell_setting monoclinic
_symmetry_space_group_name_Hall '-P 2ybc'
_symmetry_space_group_name_H-M 'P 1 21/c 1'
_atom_sites_solution_hydrogens geom
_atom_sites_solution_primary direct
_atom_sites_solution_secondary difmap
_cell_angle_alpha 90.00
_cell_angle_beta 132.560(6)
_cell_angle_gamma 90.00
_cell_formula_units_Z 4
_cell_length_a 14.6741(13)
_cell_length_b 7.9731(7)
_cell_length_c 21.6996(17)
_cell_measurement_reflns_used 11257
_cell_measurement_temperature 293(2)
_cell_measurement_theta_max 34.0539
_cell_measurement_theta_min 4.3133
_cell_volume 1870.0(3)
_computing_cell_refinement 'CrysAlis RED (Oxford Diffraction, 2009)'
_computing_data_collection 'CrysAlis CCD (Oxford Diffraction, 2009)'
_computing_data_reduction 'CrysAlis RED (Oxford Diffraction, 2009)'
_computing_molecular_graphics 'ORTEP-3 (Farrugia, 1997)'
_computing_publication_material 'SHELXTL (Sheldrick, 2008)'
_computing_structure_refinement 'SHELXL97 (Sheldrick, 2008)'
_computing_structure_solution 'SHELXS97 (Sheldrick, 2008)'
_diffrn_ambient_temperature 293(2)
_diffrn_detector_area_resol_mean 16.1790
_diffrn_measured_fraction_theta_full 0.947
_diffrn_measured_fraction_theta_max 0.947
_diffrn_measurement_device_type 'Oxford Diffraction Xcalibur Sapphire3'
_diffrn_measurement_method '\w scans'
_diffrn_radiation_monochromator graphite
_diffrn_radiation_source 'Enhance (Mo) X-ray Source'
_diffrn_radiation_type 'Mo K\a'
_diffrn_radiation_wavelength 0.71073
_diffrn_reflns_av_R_equivalents 0.0512
_diffrn_reflns_av_sigmaI/netI 0.0298
_diffrn_reflns_limit_h_max 22
_diffrn_reflns_limit_h_min -22
_diffrn_reflns_limit_k_max 12
_diffrn_reflns_limit_k_min -12
_diffrn_reflns_limit_l_max 33
_diffrn_reflns_limit_l_min -33
_diffrn_reflns_number 46880
_diffrn_reflns_theta_full 33.88
_diffrn_reflns_theta_max 33.88
_diffrn_reflns_theta_min 4.36
_diffrn_standards_decay_% 0
_diffrn_standards_number 0
_exptl_absorpt_coefficient_mu 0.224
_exptl_absorpt_correction_T_max 1.00000
_exptl_absorpt_correction_T_min 0.69928
_exptl_absorpt_correction_type multi-scan
_exptl_absorpt_process_details
;
(CrysAlis Pro; Oxford Diffraction, 2009)
;
_exptl_crystal_colour yellow
_exptl_crystal_density_diffrn 1.338
_exptl_crystal_density_method 'not measured'
_exptl_crystal_description block
_exptl_crystal_F_000 784
_exptl_crystal_size_max 0.42
_exptl_crystal_size_mid 0.24
_exptl_crystal_size_min 0.19
_refine_diff_density_max 0.413
_refine_diff_density_min -0.374
_refine_ls_extinction_method none
_refine_ls_goodness_of_fit_ref 1.025
_refine_ls_hydrogen_treatment constr
_refine_ls_matrix_type full
_refine_ls_number_parameters 246
_refine_ls_number_reflns 7159
_refine_ls_number_restraints 0
_refine_ls_restrained_S_all 1.025
_refine_ls_R_factor_all 0.1153
_refine_ls_R_factor_gt 0.0687
_refine_ls_shift/su_max 0.000
_refine_ls_shift/su_mean 0.000
_refine_ls_structure_factor_coef Fsqd
_refine_ls_weighting_details 'calc w=1/[\s^2^(Fo^2^)+(0.0955P)^2^+0.4554P] where P=(Fo^2^+2Fc^2^)/3'
_refine_ls_weighting_scheme calc
_refine_ls_wR_factor_gt 0.1770
_refine_ls_wR_factor_ref 0.2022
_reflns_number_gt 4223
_reflns_number_total 7159
_reflns_threshold_expression I>2\s(I)
_cod_data_source_file ds2038.cif
_cod_data_source_block I
_cod_original_sg_symbol_H-M 'P 21/c'
_cod_database_code 2226845
_cod_database_fobs_code 2226845

loop_
_symmetry_equiv_pos_as_xyz
'x, y, z'
'-x, y+1/2, -z+1/2'
'-x, -y, -z'
'x, -y-1/2, z-1/2'

loop_
_atom_site_type_symbol
_atom_site_label
_atom_site_fract_x
_atom_site_fract_y
_atom_site_fract_z
_atom_site_U_iso_or_equiv
_atom_site_adp_type
_atom_site_calc_flag
_atom_site_refinement_flags
_atom_site_occupancy
_atom_site_disorder_assembly
_atom_site_disorder_group
C C1 0.25132(14) 0.6495(2) 0.51893(9) 0.0385(3) Uani d . 1 . .
N N1 0.34516(13) 0.7171(2) 0.59164(8) 0.0450(3) Uani d . 1 . .
C C2 0.12494(14) 0.6840(2) 0.47750(9) 0.0370(3) Uani d . 1 . .
N N2 0.09944(13) 0.7886(2) 0.51157(8) 0.0442(3) Uani d . 1 . .
C C3 0.19586(15) 0.8590(2) 0.58719(9) 0.0408(3) Uani d . 1 . .
C C4 0.17061(19) 0.9715(3) 0.62465(12) 0.0566(5) Uani d . 1 . .
H H4 0.0893 0.9985 0.5973 0.068 Uiso calc R 1 . .
C C5 0.2658(2) 1.0397(3) 0.70076(12) 0.0597(5) Uani d . 1 . .
H H5 0.2490 1.1132 0.7253 0.072 Uiso calc R 1 . .
C C6 0.3897(2) 1.0000(3) 0.74291(12) 0.0583(5) Uani d . 1 . .
H H6 0.4537 1.0465 0.7952 0.070 Uiso calc R 1 . .
C C7 0.41593(18) 0.8936(3) 0.70727(11) 0.0537(5) Uani d . 1 . .
H H7 0.4978 0.8684 0.7352 0.064 Uiso calc R 1 . .
C C8 0.31893(15) 0.8217(2) 0.62808(9) 0.0410(3) Uani d . 1 . .
C C9 0.28488(14) 0.5376(2) 0.48137(9) 0.0413(4) Uani d . 1 . .
C C10 0.27772(17) 0.3643(3) 0.48187(11) 0.0501(4) Uani d . 1 . .
C C11 0.30563(18) 0.2628(3) 0.44390(13) 0.0590(5) Uani d . 1 . .
H H11 0.3005 0.1466 0.4446 0.071 Uiso calc R 1 . .
C C12 0.34054(19) 0.3366(3) 0.40569(13) 0.0647(6) Uani d . 1 . .
H H12 0.3583 0.2700 0.3798 0.078 Uiso calc R 1 . .
C C13 0.3498(2) 0.5088(3) 0.40510(14) 0.0652(6) Uani d . 1 . .
H H13 0.3744 0.5565 0.3792 0.078 Uiso calc R 1 . .
C C14 0.32275(16) 0.6126(3) 0.44284(12) 0.0524(4) Uani d . 1 . .
H H14 0.3295 0.7285 0.4426 0.063 Uiso calc R 1 . .
Cl Cl1 0.23549(8) 0.27027(8) 0.53138(5) 0.0854(2) Uani d . 1 . .
C C15 0.01547(14) 0.6069(2) 0.39677(9) 0.0379(3) Uani d . 1 . .
C C16 0.00943(14) 0.5764(2) 0.33031(10) 0.0396(3) Uani d . 1 . .
H H16 0.0777 0.6000 0.3370 0.047 Uiso calc R 1 . .
C C17 -0.09655(14) 0.5118(2) 0.25514(10) 0.0397(3) Uani d . 1 . .
C C18 -0.20106(15) 0.4789(2) 0.24403(10) 0.0422(4) Uani d . 1 . .
C C19 -0.19425(16) 0.5068(2) 0.30999(11) 0.0474(4) Uani d . 1 . .
H H19 -0.2622 0.4826 0.3036 0.057 Uiso calc R 1 . .
C C20 -0.08736(16) 0.5706(2) 0.38564(11) 0.0457(4) Uani d . 1 . .
H H20 -0.0847 0.5891 0.4291 0.055 Uiso calc R 1 . .
O O1 -0.10954(11) 0.47659(19) 0.18770(8) 0.0534(3) Uani d . 1 . .
C C21 -0.0123(2) 0.5263(3) 0.19222(14) 0.0655(6) Uani d . 1 . .
H H21A 0.0016 0.6447 0.2027 0.098 Uiso calc R 1 . .
H H21B -0.0346 0.5012 0.1402 0.098 Uiso calc R 1 . .
H H21C 0.0618 0.4667 0.2368 0.098 Uiso calc R 1 . .
O O2 -0.30319(12) 0.42185(19) 0.16651(8) 0.0567(4) Uani d . 1 . .
C C22 -0.4155(2) 0.4121(4) 0.14824(15) 0.0743(7) Uani d . 1 . .
H H22A -0.4075 0.3313 0.1845 0.111 Uiso calc R 1 . .
H H22B -0.4808 0.3785 0.0910 0.111 Uiso calc R 1 . .
H H22C -0.4345 0.5199 0.1568 0.111 Uiso calc R 1 . .

loop_
_atom_site_aniso_label
_atom_site_aniso_U_11
_atom_site_aniso_U_22
_atom_site_aniso_U_33
_atom_site_aniso_U_12
_atom_site_aniso_U_13
_atom_site_aniso_U_23
C1 0.0357(7) 0.0417(8) 0.0320(7) 0.0051(6) 0.0204(6) 0.0026(6)
N1 0.0359(6) 0.0552(9) 0.0349(6) 0.0019(6) 0.0203(6) -0.0007(6)
C2 0.0338(7) 0.0411(8) 0.0293(6) 0.0050(6) 0.0186(6) 0.0025(6)
N2 0.0368(6) 0.0536(8) 0.0321(6) 0.0080(6) 0.0193(5) -0.0007(6)
C3 0.0417(8) 0.0429(8) 0.0317(7) 0.0051(6) 0.0223(6) 0.0019(6)
C4 0.0561(11) 0.0628(12) 0.0428(9) 0.0140(9) 0.0302(9) -0.0030(8)
C5 0.0749(13) 0.0549(11) 0.0437(9) 0.0048(10) 0.0378(10) -0.0061(8)
C6 0.0662(12) 0.0590(12) 0.0391(8) -0.0155(10) 0.0315(9) -0.0108(8)
C7 0.0441(9) 0.0661(12) 0.0392(8) -0.0103(8) 0.0235(7) -0.0077(8)
C8 0.0394(8) 0.0446(8) 0.0327(7) -0.0015(6) 0.0218(6) 0.0007(6)
C9 0.0316(7) 0.0486(9) 0.0331(7) 0.0069(6) 0.0176(6) 0.0021(6)
C10 0.0454(9) 0.0512(10) 0.0430(8) 0.0113(8) 0.0256(7) 0.0072(7)
C11 0.0497(10) 0.0554(11) 0.0498(10) 0.0138(8) 0.0248(9) -0.0027(8)
C12 0.0530(11) 0.0824(16) 0.0535(11) 0.0104(10) 0.0339(10) -0.0119(10)
C13 0.0634(12) 0.0839(16) 0.0655(13) -0.0011(11) 0.0504(11) -0.0087(11)
C14 0.0441(9) 0.0675(12) 0.0512(10) 0.0010(8) 0.0345(8) -0.0038(9)
Cl1 0.1261(6) 0.0590(4) 0.1054(5) 0.0107(3) 0.0921(5) 0.0207(3)
C15 0.0331(7) 0.0407(8) 0.0318(7) 0.0055(6) 0.0187(6) 0.0020(6)
C16 0.0323(7) 0.0445(8) 0.0358(7) 0.0019(6) 0.0206(6) -0.0008(6)
C17 0.0379(7) 0.0402(8) 0.0350(7) 0.0024(6) 0.0222(6) -0.0015(6)
C18 0.0361(7) 0.0378(8) 0.0403(8) -0.0029(6) 0.0208(6) -0.0038(6)
C19 0.0407(8) 0.0528(10) 0.0490(9) -0.0066(7) 0.0305(8) -0.0023(8)
C20 0.0433(8) 0.0528(10) 0.0413(8) 0.0004(7) 0.0287(7) 0.0002(7)
O1 0.0455(7) 0.0715(9) 0.0404(6) -0.0064(6) 0.0279(6) -0.0139(6)
C21 0.0643(12) 0.0865(16) 0.0571(11) -0.0110(11) 0.0456(11) -0.0154(11)
O2 0.0420(6) 0.0675(9) 0.0488(7) -0.0163(6) 0.0259(6) -0.0196(6)
C22 0.0475(11) 0.0965(19) 0.0659(13) -0.0286(11) 0.0332(10) -0.0219(13)

loop_
_atom_type_symbol
_atom_type_description
_atom_type_scat_dispersion_real
_atom_type_scat_dispersion_imag
_atom_type_scat_source
C C 0.0033 0.0016 'International Tables Vol C Tables 4.2.6.8 and 6.1.1.4'
H H 0.0000 0.0000 'International Tables Vol C Tables 4.2.6.8 and 6.1.1.4'
N N 0.0061 0.0033 'International Tables Vol C Tables 4.2.6.8 and 6.1.1.4'
O O 0.0106 0.0060 'International Tables Vol C Tables 4.2.6.8 and 6.1.1.4'
Cl Cl 0.1484 0.1585 'International Tables Vol C Tables 4.2.6.8 and 6.1.1.4'

loop_
_geom_angle_atom_site_label_1
_geom_angle_atom_site_label_2
_geom_angle_atom_site_label_3
_geom_angle_site_symmetry_1
_geom_angle_site_symmetry_3
_geom_angle
_geom_angle_publ_flag
N1 C1 C2 . . 122.11(15) no
N1 C1 C9 . . 115.67(14) no
C2 C1 C9 . . 122.21(13) no
C1 N1 C8 . . 117.75(14) no
N2 C2 C1 . . 120.19(14) no
N2 C2 C15 . . 115.39(13) no
C1 C2 C15 . . 124.41(14) no
C2 N2 C3 . . 118.32(14) no
N2 C3 C8 . . 121.09(15) no
N2 C3 C4 . . 119.23(16) no
C8 C3 C4 . . 119.69(16) no
C5 C4 C3 . . 119.79(19) no
C5 C4 H4 . . 120.1 no
C3 C4 H4 . . 120.1 no
C4 C5 C6 . . 120.75(19) no
C4 C5 H5 . . 119.6 no
C6 C5 H5 . . 119.6 no
C7 C6 C5 . . 120.32(17) no
C7 C6 H6 . . 119.8 no
C5 C6 H6 . . 119.8 no
C6 C7 C8 . . 120.12(18) no
C6 C7 H7 . . 119.9 no
C8 C7 H7 . . 119.9 no
N1 C8 C3 . . 120.49(14) no
N1 C8 C7 . . 120.19(16) no
C3 C8 C7 . . 119.31(17) no
C10 C9 C14 . . 119.28(17) no
C10 C9 C1 . . 122.33(16) no
C14 C9 C1 . . 118.37(16) no
C9 C10 C11 . . 121.20(19) no
C9 C10 Cl1 . . 119.82(15) no
C11 C10 Cl1 . . 118.97(17) no
C12 C11 C10 . . 119.1(2) no
C12 C11 H11 . . 120.4 no
C10 C11 H11 . . 120.4 no
C11 C12 C13 . . 120.9(2) no
C11 C12 H12 . . 119.6 no
C13 C12 H12 . . 119.6 no
C12 C13 C14 . . 121.0(2) no
C12 C13 H13 . . 119.5 no
C14 C13 H13 . . 119.5 no
C13 C14 C9 . . 118.5(2) no
C13 C14 H14 . . 120.7 no
C9 C14 H14 . . 120.7 no
C20 C15 C16 . . 118.62(14) no
C20 C15 C2 . . 118.11(14) no
C16 C15 C2 . . 123.21(14) no
C17 C16 C15 . . 121.01(15) no
C17 C16 H16 . . 119.5 no
C15 C16 H16 . . 119.5 no
O1 C17 C16 . . 124.67(15) no
O1 C17 C18 . . 115.51(14) no
C16 C17 C18 . . 119.82(15) no
O2 C18 C19 . . 125.31(16) no
O2 C18 C17 . . 115.67(16) no
C19 C18 C17 . . 119.02(15) no
C18 C19 C20 . . 121.00(16) no
C18 C19 H19 . . 119.5 no
C20 C19 H19 . . 119.5 no
C15 C20 C19 . . 120.50(16) no
C15 C20 H20 . . 119.7 no
C19 C20 H20 . . 119.7 no
C17 O1 C21 . . 117.50(14) no
O1 C21 H21A . . 109.5 no
O1 C21 H21B . . 109.5 no
H21A C21 H21B . . 109.5 no
O1 C21 H21C . . 109.5 no
H21A C21 H21C . . 109.5 no
H21B C21 H21C . . 109.5 no
C18 O2 C22 . . 117.59(16) no
O2 C22 H22A . . 109.5 no
O2 C22 H22B . . 109.5 no
H22A C22 H22B . . 109.5 no
O2 C22 H22C . . 109.5 no
H22A C22 H22C . . 109.5 no
H22B C22 H22C . . 109.5 no

loop_
_geom_bond_atom_site_label_1
_geom_bond_atom_site_label_2
_geom_bond_site_symmetry_2
_geom_bond_distance
_geom_bond_publ_flag
C1 N1 . 1.318(2) no
C1 C2 . 1.438(2) no
C1 C9 . 1.499(2) no
N1 C8 . 1.371(2) no
C2 N2 . 1.325(2) no
C2 C15 . 1.490(2) no
N2 C3 . 1.367(2) no
C3 C8 . 1.403(2) no
C3 C4 . 1.418(2) no
C4 C5 . 1.362(3) no
C4 H4 . 0.9300 no
C5 C6 . 1.411(3) no
C5 H5 . 0.9300 no
C6 C7 . 1.367(3) no
C6 H6 . 0.9300 no
C7 C8 . 1.414(2) no
C7 H7 . 0.9300 no
C9 C10 . 1.386(3) no
C9 C14 . 1.412(3) no
C10 C11 . 1.400(3) no
C10 Cl1 . 1.732(2) no
C11 C12 . 1.368(3) no
C11 H11 . 0.9300 no
C12 C13 . 1.381(4) no
C12 H12 . 0.9300 no
C13 C14 . 1.397(3) no
C13 H13 . 0.9300 no
C14 H14 . 0.9300 no
C15 C20 . 1.388(2) no
C15 C16 . 1.405(2) no
C16 C17 . 1.383(2) no
C16 H16 . 0.9300 no
C17 O1 . 1.371(2) no
C17 C18 . 1.407(2) no
C18 O2 . 1.368(2) no
C18 C19 . 1.384(3) no
C19 C20 . 1.389(2) no
C19 H19 . 0.9300 no
C20 H20 . 0.9300 no
O1 C21 . 1.419(3) no
C21 H21A . 0.9600 no
C21 H21B . 0.9600 no
C21 H21C . 0.9600 no
O2 C22 . 1.412(3) no
C22 H22A . 0.9600 no
C22 H22B . 0.9600 no
C22 H22C . 0.9600 no

loop_
_cod_related_entry_id
_cod_related_entry_database
_cod_related_entry_code
1 ChemSpider 24745429
